data_1546462
loop_
_publ_author_name
'Xu, Wei'
'Wang, Gaonan'
'Sun, Ning'
'Liu, Yuanhong'

_publ_section_title
;
 Gold-Catalyzed Formal [3 + 2] Cycloaddition of Ynamides with
 4,5-Dihydro-1,2,4-oxadiazoles: Synthesis of Functionalized
 4-Aminoimidazoles.
;
_journal_issue 12
_journal_name_full 'Organic letters'
_journal_page_first 3307
_journal_page_last 3310
_journal_paper_doi 10.1021/acs.orglett.7b01469
_journal_volume 19
_journal_year 2017
_chemical_formula_sum 'C37 H33 N3 O3 S'
_chemical_formula_weight 599.72
_chemical_name_systematic
; 
 ? 
;
_space_group_crystal_system triclinic
_space_group_IT_number 2
_space_group_name_Hall '-P 1'
_space_group_name_H-M_alt 'P -1'
_symmetry_space_group_name_Hall '-P 1'
_symmetry_space_group_name_H-M 'P -1'
_atom_sites_solution_hydrogens geom
_audit_creation_method SHELXL-2013
_cell_angle_alpha 107.953(5)
_cell_angle_beta 93.513(5)
_cell_angle_gamma 111.951(5)
_cell_formula_units_Z 2
_cell_length_a 11.366(3)
_cell_length_b 12.273(3)
_cell_length_c 13.051(3)
_cell_measurement_reflns_used 1718
_cell_measurement_temperature 293(2)
_cell_measurement_theta_max 47.796
_cell_measurement_theta_min 5.005
_cell_volume 1573.9(7)
_computing_cell_refinement 'Bruker SMART'
_computing_data_collection 'Bruker SMART'
_computing_data_reduction 'Bruker SHELXTL'
_computing_molecular_graphics 'Bruker SHELXTL'
_computing_publication_material 'Bruker SHELXTL'
_computing_structure_refinement 'SHELXL-2013 (Sheldrick, 2013)'
_computing_structure_solution 'Bruker SHELXTL'
_diffrn_ambient_temperature 293(2)
_diffrn_measured_fraction_theta_full 0.968
_diffrn_measured_fraction_theta_max 0.994
_diffrn_measurement_device_type 'CCD area detector'
_diffrn_measurement_method 'phi and omega scans'
_diffrn_radiation_type MoK\a
_diffrn_radiation_wavelength 0.71073
_diffrn_reflns_av_R_equivalents 0.0419
_diffrn_reflns_av_unetI/netI 0.0773
_diffrn_reflns_Laue_measured_fraction_full 0.968
_diffrn_reflns_Laue_measured_fraction_max 0.994
_diffrn_reflns_limit_h_max 13
_diffrn_reflns_limit_h_min -10
_diffrn_reflns_limit_k_max 11
_diffrn_reflns_limit_k_min -14
_diffrn_reflns_limit_l_max 15
_diffrn_reflns_limit_l_min -15
_diffrn_reflns_number 8551
_diffrn_reflns_point_group_measured_fraction_full 0.968
_diffrn_reflns_point_group_measured_fraction_max 0.994
_diffrn_reflns_theta_full 25.242
_diffrn_reflns_theta_max 24.998
_diffrn_reflns_theta_min 1.916
_exptl_absorpt_coefficient_mu 0.144
_exptl_absorpt_correction_T_max 0.7456
_exptl_absorpt_correction_T_min 0.5530
_exptl_absorpt_correction_type multi-scan
_exptl_absorpt_process_details sadabs
_exptl_crystal_colour colorless
_exptl_crystal_density_diffrn 1.265
_exptl_crystal_description prismatic
_exptl_crystal_F_000 632
_exptl_crystal_size_max 0.170
_exptl_crystal_size_mid 0.140
_exptl_crystal_size_min 0.080
_refine_diff_density_max 0.462
_refine_diff_density_min -0.326
_refine_diff_density_rms 0.064
_refine_ls_extinction_method none
_refine_ls_goodness_of_fit_ref 1.016
_refine_ls_hydrogen_treatment constr
_refine_ls_matrix_type full
_refine_ls_number_parameters 374
_refine_ls_number_reflns 5517
_refine_ls_number_restraints 0
_refine_ls_restrained_S_all 1.016
_refine_ls_R_factor_all 0.1111
_refine_ls_R_factor_gt 0.0738
_refine_ls_shift/su_max 0.001
_refine_ls_shift/su_mean 0.000
_refine_ls_structure_factor_coef Fsqd
_refine_ls_weighting_details 'w=1/[\s^2^(Fo^2^)+(0.1115P)^2^+0.3445P] where P=(Fo^2^+2Fc^2^)/3'
_refine_ls_weighting_scheme calc
_refine_ls_wR_factor_gt 0.1861
_refine_ls_wR_factor_ref 0.2097
_reflns_Friedel_coverage 0.000
_reflns_number_gt 3624
_reflns_number_total 5517
_reflns_threshold_expression 'I > 2\s(I)'
_cod_data_source_file ol7b01469_si_004.cif
_cod_data_source_block cd17141
_cod_original_cell_volume 1574.0(7)
_cod_database_code 1546462
_shelx_space_group_comment
; 
The symmetry employed for this shelxl refinement is uniquely defined 
by the following loop, which should always be used as a source of 
symmetry information in preference to the above space-group names. 
They are only intended as comments. 
;
_shelx_estimated_absorpt_t_min 0.976
_shelx_estimated_absorpt_t_max 0.989
_shelxl_version_number 2013-4

loop_
_space_group_symop_operation_xyz
'x, y, z'
'-x, -y, -z'

loop_
_atom_site_label
_atom_site_type_symbol
_atom_site_fract_x
_atom_site_fract_y
_atom_site_fract_z
_atom_site_U_iso_or_equiv
_atom_site_adp_type
_atom_site_occupancy
_atom_site_site_symmetry_order
_atom_site_calc_flag
_atom_site_refinement_flags_posn
_atom_site_refinement_flags_adp
S1 S 0.34725(8) 0.98197(8) 0.15502(7) 0.0408(3) Uani 1 1 d . .
N1 N 0.5064(3) 0.8509(2) 0.2383(3) 0.0434(7) Uani 1 1 d . .
N2 N 0.6093(3) 0.7339(3) 0.2666(3) 0.0517(8) Uani 1 1 d . .
N3 N 0.3827(2) 0.9716(2) 0.2738(2) 0.0338(7) Uani 1 1 d . .
O1 O 0.4097(2) 0.7431(2) 0.2524(3) 0.0686(9) Uani 1 1 d . .
O2 O 0.4666(2) 1.0474(2) 0.1299(2) 0.0519(7) Uani 1 1 d . .
O3 O 0.2513(2) 1.0292(2) 0.1642(2) 0.0551(7) Uani 1 1 d . .
C1 C 0.6198(3) 0.8310(3) 0.2448(3) 0.0418(9) Uani 1 1 d . .
C2 C 0.4790(4) 0.6766(3) 0.2825(3) 0.0524(10) Uani 1 1 d . .
H2 H 0.4804 0.6858 0.3599 0.063 Uiso 1 1 calc R U
C3 C 0.4127(3) 0.54165(19) 0.2120(2) 0.0544(10) Uani 1 1 d G .
C4 C 0.3846(4) 0.4518(3) 0.2614(2) 0.0933(18) Uani 1 1 d G .
H4 H 0.4039 0.4768 0.3376 0.112 Uiso 1 1 calc R U
C5 C 0.3277(4) 0.3246(2) 0.1970(4) 0.117(2) Uani 1 1 d G .
H5 H 0.3089 0.2645 0.2300 0.140 Uiso 1 1 calc R U
C6 C 0.2989(4) 0.2872(2) 0.0831(3) 0.112(2) Uani 1 1 d G .
H6 H 0.2608 0.2021 0.0400 0.135 Uiso 1 1 calc R U
C7 C 0.3270(4) 0.3771(3) 0.0338(2) 0.128(3) Uani 1 1 d G .
H7 H 0.3077 0.3520 -0.0424 0.153 Uiso 1 1 calc R U
C8 C 0.3839(4) 0.5043(3) 0.0982(2) 0.103(2) Uani 1 1 d G .
H8 H 0.4027 0.5644 0.0652 0.124 Uiso 1 1 calc R U
C9 C 0.7371(3) 0.9098(3) 0.2179(3) 0.0405(8) Uani 1 1 d . .
C10 C 0.7390(4) 0.9965(4) 0.1709(3) 0.0490(10) Uani 1 1 d . .
H10 H 0.6641 1.0076 0.1560 0.059 Uiso 1 1 calc R U
C11 C 0.8515(4) 1.0664(4) 0.1461(4) 0.0634(12) Uani 1 1 d . .
H11 H 0.8531 1.1250 0.1144 0.076 Uiso 1 1 calc R U
C12 C 0.9618(4) 1.0497(4) 0.1680(4) 0.0650(12) Uani 1 1 d . .
H12 H 1.0377 1.0966 0.1502 0.078 Uiso 1 1 calc R U
C13 C 0.9617(4) 0.9655(4) 0.2154(3) 0.0610(11) Uani 1 1 d . .
H13 H 1.0372 0.9553 0.2304 0.073 Uiso 1 1 calc R U
C14 C 0.8494(4) 0.8955(4) 0.2410(3) 0.0508(10) Uani 1 1 d . .
H14 H 0.8492 0.8383 0.2741 0.061 Uiso 1 1 calc R U
C15 C 0.5002(3) 0.9632(3) 0.3036(3) 0.0342(8) Uani 1 1 d . .
C16 C 0.5973(3) 1.0559(3) 0.3793(3) 0.0411(9) Uani 1 1 d . .
H16 H 0.6617 1.0359 0.4053 0.049 Uiso 1 1 calc R U
C17 C 0.6157(3) 1.1881(3) 0.4275(3) 0.0468(9) Uani 1 1 d . .
H17A H 0.6308 1.2139 0.5070 0.056 Uiso 1 1 calc R U
H17B H 0.5375 1.1955 0.4034 0.056 Uiso 1 1 calc R U
C18 C 0.7289(4) 1.2746(4) 0.3944(4) 0.0614(11) Uani 1 1 d . .
H18A H 0.8043 1.2591 0.4107 0.074 Uiso 1 1 calc R U
H18B H 0.7089 1.2539 0.3156 0.074 Uiso 1 1 calc R U
C19 C 0.7615(3) 1.4114(2) 0.4508(2) 0.0577(11) Uani 1 1 d G .
C20 C 0.7000(3) 1.4708(3) 0.4071(2) 0.0930(17) Uani 1 1 d G .
H20 H 0.6378 1.4253 0.3425 0.112 Uiso 1 1 calc R U
C21 C 0.7316(4) 1.5981(3) 0.4600(3) 0.106(2) Uani 1 1 d G .
H21 H 0.6905 1.6378 0.4308 0.127 Uiso 1 1 calc R U
C22 C 0.8247(4) 1.6660(2) 0.5566(3) 0.0901(17) Uani 1 1 d G .
H22 H 0.8458 1.7512 0.5920 0.108 Uiso 1 1 calc R U
C23 C 0.8862(3) 1.6067(3) 0.6003(3) 0.1017(19) Uani 1 1 d G .
H23 H 0.9484 1.6521 0.6649 0.122 Uiso 1 1 calc R U
C24 C 0.8546(3) 1.4794(3) 0.5474(3) 0.0922(18) Uani 1 1 d G .
H24 H 0.8957 1.4397 0.5766 0.111 Uiso 1 1 calc R U
C25 C 0.2860(3) 0.9536(3) 0.3412(3) 0.0342(8) Uani 1 1 d . .
C26 C 0.2047(3) 0.8350(3) 0.3332(3) 0.0418(9) Uani 1 1 d . .
H26 H 0.2100 0.7649 0.2835 0.050 Uiso 1 1 calc R U
C27 C 0.1144(3) 0.8208(4) 0.4003(3) 0.0473(9) Uani 1 1 d . .
H27 H 0.0588 0.7406 0.3957 0.057 Uiso 1 1 calc R U
C28 C 0.1065(4) 0.9236(4) 0.4730(3) 0.0505(10) Uani 1 1 d . .
H28 H 0.0462 0.9137 0.5182 0.061 Uiso 1 1 calc R U
C29 C 0.1879(4) 1.0417(4) 0.4792(3) 0.0497(10) Uani 1 1 d . .
H29 H 0.1826 1.1120 0.5287 0.060 Uiso 1 1 calc R U
C30 C 0.2758(3) 1.0567(3) 0.4138(3) 0.0431(9) Uani 1 1 d . .
H30 H 0.3298 1.1371 0.4178 0.052 Uiso 1 1 calc R U
C31 C 0.2774(4) 0.8292(3) 0.0569(3) 0.0492(10) Uani 1 1 d . .
C32 C 0.3526(5) 0.7833(4) -0.0052(3) 0.0669(13) Uani 1 1 d . .
H32 H 0.4408 0.8315 0.0049 0.080 Uiso 1 1 calc R U
C33 C 0.2945(7) 0.6640(5) -0.0830(4) 0.0967(19) Uani 1 1 d . .
H33 H 0.3448 0.6317 -0.1255 0.116 Uiso 1 1 calc R U
C34 C 0.1659(8) 0.5919(5) -0.0996(4) 0.113(3) Uani 1 1 d . .
C35 C 0.0934(6) 0.6394(5) -0.0379(5) 0.101(2) Uani 1 1 d . .
H35 H 0.0052 0.5907 -0.0487 0.121 Uiso 1 1 calc R U
C36 C 0.1474(4) 0.7591(4) 0.0410(4) 0.0716(14) Uani 1 1 d . .
H36 H 0.0963 0.7912 0.0826 0.086 Uiso 1 1 calc R U
C37 C 0.1052(9) 0.4614(6) -0.1864(6) 0.191(5) Uani 1 1 d . .
H37A H 0.1705 0.4436 -0.2226 0.286 Uiso 1 1 calc R U
H37B H 0.0394 0.4569 -0.2393 0.286 Uiso 1 1 calc R U
H37C H 0.0673 0.4009 -0.1524 0.286 Uiso 1 1 calc R U

loop_
_atom_site_aniso_label
_atom_site_aniso_U_11
_atom_site_aniso_U_22
_atom_site_aniso_U_33
_atom_site_aniso_U_23
_atom_site_aniso_U_13
_atom_site_aniso_U_12
S1 0.0369(5) 0.0305(5) 0.0517(6) 0.0210(4) 0.0050(4) 0.0057(4)
N1 0.0346(16) 0.0227(14) 0.064(2) 0.0088(14) 0.0084(14) 0.0075(12)
N2 0.0513(19) 0.0347(17) 0.068(2) 0.0152(16) 0.0138(16) 0.0189(15)
N3 0.0310(15) 0.0255(14) 0.0416(16) 0.0106(12) 0.0055(12) 0.0097(12)
O1 0.0459(16) 0.0229(13) 0.135(3) 0.0269(16) 0.0302(17) 0.0111(12)
O2 0.0495(15) 0.0408(15) 0.0609(16) 0.0259(13) 0.0129(13) 0.0076(12)
O3 0.0456(15) 0.0551(17) 0.0769(19) 0.0385(15) 0.0080(13) 0.0227(13)
C1 0.042(2) 0.0255(18) 0.048(2) 0.0036(16) 0.0045(16) 0.0120(15)
C2 0.059(3) 0.030(2) 0.067(3) 0.0154(19) 0.021(2) 0.0176(18)
C3 0.065(3) 0.0275(19) 0.071(3) 0.0184(19) 0.029(2) 0.0172(18)
C4 0.123(4) 0.037(3) 0.107(4) 0.030(3) 0.032(3) 0.014(3)
C5 0.156(6) 0.037(3) 0.148(6) 0.039(4) 0.061(5) 0.021(3)
C6 0.137(5) 0.033(3) 0.137(6) 0.006(3) 0.069(5) 0.016(3)
C7 0.187(7) 0.055(4) 0.082(4) -0.008(3) 0.034(4) 0.013(4)
C8 0.167(6) 0.045(3) 0.076(4) 0.022(3) 0.027(4) 0.020(3)
C9 0.039(2) 0.0311(18) 0.042(2) 0.0035(16) 0.0076(16) 0.0123(16)
C10 0.039(2) 0.049(2) 0.056(2) 0.0173(19) 0.0090(17) 0.0171(18)
C11 0.058(3) 0.057(3) 0.074(3) 0.034(2) 0.012(2) 0.014(2)
C12 0.042(2) 0.073(3) 0.066(3) 0.026(2) 0.013(2) 0.009(2)
C13 0.040(2) 0.075(3) 0.063(3) 0.017(2) 0.009(2) 0.026(2)
C14 0.048(2) 0.050(2) 0.051(2) 0.0123(19) 0.0100(18) 0.0221(19)
C15 0.0363(19) 0.0235(16) 0.0399(18) 0.0085(15) 0.0074(15) 0.0115(14)
C16 0.0364(19) 0.0318(18) 0.051(2) 0.0116(16) 0.0022(16) 0.0134(16)
C17 0.042(2) 0.0275(18) 0.055(2) -0.0001(17) 0.0020(17) 0.0113(16)
C18 0.067(3) 0.035(2) 0.073(3) 0.012(2) 0.012(2) 0.018(2)
C19 0.058(3) 0.034(2) 0.073(3) 0.015(2) 0.017(2) 0.0131(19)
C20 0.125(5) 0.055(3) 0.091(4) 0.020(3) -0.004(3) 0.038(3)
C21 0.150(6) 0.049(3) 0.118(5) 0.027(3) 0.004(4) 0.047(4)
C22 0.108(4) 0.035(3) 0.113(5) 0.021(3) 0.030(4) 0.017(3)
C23 0.093(4) 0.046(3) 0.120(5) -0.005(3) -0.014(3) 0.013(3)
C24 0.083(4) 0.045(3) 0.117(4) 0.003(3) -0.021(3) 0.020(3)
C25 0.0338(18) 0.0317(18) 0.0372(18) 0.0120(15) 0.0033(14) 0.0144(15)
C26 0.042(2) 0.0296(18) 0.050(2) 0.0110(16) 0.0080(17) 0.0140(16)
C27 0.037(2) 0.041(2) 0.060(2) 0.0235(19) 0.0086(18) 0.0083(17)
C28 0.040(2) 0.061(3) 0.053(2) 0.021(2) 0.0107(18) 0.023(2)
C29 0.046(2) 0.045(2) 0.056(2) 0.0099(19) 0.0118(19) 0.0230(19)
C30 0.040(2) 0.0344(19) 0.054(2) 0.0128(17) 0.0099(18) 0.0167(16)
C31 0.055(2) 0.040(2) 0.039(2) 0.0167(17) 0.0022(18) 0.0044(18)
C32 0.083(3) 0.050(3) 0.051(2) 0.014(2) 0.015(2) 0.014(2)
C33 0.139(5) 0.062(3) 0.054(3) 0.004(3) 0.023(3) 0.018(4)
C34 0.156(6) 0.057(3) 0.052(3) 0.004(3) 0.015(4) -0.021(4)
C35 0.098(4) 0.074(4) 0.063(3) 0.023(3) -0.002(3) -0.031(3)
C36 0.064(3) 0.061(3) 0.059(3) 0.024(2) 0.000(2) -0.006(2)
C37 0.262(10) 0.069(5) 0.101(5) -0.016(4) 0.024(6) -0.041(5)

loop_
_atom_type_symbol
_atom_type_description
_atom_type_scat_dispersion_real
_atom_type_scat_dispersion_imag
_atom_type_scat_source
C C 0.0033 0.0016 'International Tables Vol C Tables 4.2.6.8 and 6.1.1.4'
H H 0.0000 0.0000 'International Tables Vol C Tables 4.2.6.8 and 6.1.1.4'
N N 0.0061 0.0033 'International Tables Vol C Tables 4.2.6.8 and 6.1.1.4'
O O 0.0106 0.0060 'International Tables Vol C Tables 4.2.6.8 and 6.1.1.4'
S S 0.1246 0.1234 'International Tables Vol C Tables 4.2.6.8 and 6.1.1.4'

loop_
_geom_angle_atom_site_label_1
_geom_angle_atom_site_label_2
_geom_angle_atom_site_label_3
_geom_angle
O3 S1 O2 120.93(16)
O3 S1 N3 106.11(15)
O2 S1 N3 106.04(14)
O3 S1 C31 107.63(19)
O2 S1 C31 107.80(18)
N3 S1 C31 107.71(15)
C1 N1 C15 122.6(3)
C1 N1 O1 104.4(2)
C15 N1 O1 111.0(3)
C1 N2 C2 107.4(3)
C15 N3 C25 120.1(3)
C15 N3 S1 120.1(2)
C25 N3 S1 119.2(2)
N1 O1 C2 105.7(3)
N2 C1 N1 115.0(3)
N2 C1 C9 123.0(3)
N1 C1 C9 121.7(3)
N2 C2 O1 106.5(3)
N2 C2 C3 112.2(3)
O1 C2 C3 108.7(3)
N2 C2 H2 109.8
O1 C2 H2 109.8
C3 C2 H2 109.8
C4 C3 C8 120.0
C4 C3 C2 118.8(2)
C8 C3 C2 121.1(2)
C3 C4 C5 120.0
C3 C4 H4 120.0
C5 C4 H4 120.0
C4 C5 C6 120.0
C4 C5 H5 120.0
C6 C5 H5 120.0
C7 C6 C5 120.0
C7 C6 H6 120.0
C5 C6 H6 120.0
C8 C7 C6 120.0
C8 C7 H7 120.0
C6 C7 H7 120.0
C7 C8 C3 120.0
C7 C8 H8 120.0
C3 C8 H8 120.0
C10 C9 C14 119.5(3)
C10 C9 C1 122.6(3)
C14 C9 C1 117.9(3)
C11 C10 C9 119.9(4)
C11 C10 H10 120.1
C9 C10 H10 120.1
C10 C11 C12 119.9(4)
C10 C11 H11 120.0
C12 C11 H11 120.0
C13 C12 C11 120.8(4)
C13 C12 H12 119.6
C11 C12 H12 119.6
C12 C13 C14 119.6(4)
C12 C13 H13 120.2
C14 C13 H13 120.2
C13 C14 C9 120.2(4)
C13 C14 H14 119.9
C9 C14 H14 119.9
C16 C15 N1 123.5(3)
C16 C15 N3 122.6(3)
N1 C15 N3 113.7(3)
C15 C16 C17 127.2(3)
C15 C16 H16 116.4
C17 C16 H16 116.4
C16 C17 C18 111.6(3)
C16 C17 H17A 109.3
C18 C17 H17A 109.3
C16 C17 H17B 109.3
C18 C17 H17B 109.3
H17A C17 H17B 108.0
C19 C18 C17 114.0(3)
C19 C18 H18A 108.8
C17 C18 H18A 108.8
C19 C18 H18B 108.8
C17 C18 H18B 108.8
H18A C18 H18B 107.6
C20 C19 C24 120.0
C20 C19 C18 120.6(3)
C24 C19 C18 119.4(3)
C19 C20 C21 120.0
C19 C20 H20 120.0
C21 C20 H20 120.0
C22 C21 C20 120.0
C22 C21 H21 120.0
C20 C21 H21 120.0
C23 C22 C21 120.0
C23 C22 H22 120.0
C21 C22 H22 120.0
C22 C23 C24 120.0
C22 C23 H23 120.0
C24 C23 H23 120.0
C23 C24 C19 120.0
C23 C24 H24 120.0
C19 C24 H24 120.0
C26 C25 C30 120.0(3)
C26 C25 N3 120.4(3)
C30 C25 N3 119.6(3)
C25 C26 C27 119.1(3)
C25 C26 H26 120.5
C27 C26 H26 120.5
C28 C27 C26 120.4(3)
C28 C27 H27 119.8
C26 C27 H27 119.8
C27 C28 C29 119.7(4)
C27 C28 H28 120.1
C29 C28 H28 120.1
C30 C29 C28 120.4(4)
C30 C29 H29 119.8
C28 C29 H29 119.8
C29 C30 C25 120.4(3)
C29 C30 H30 119.8
C25 C30 H30 119.8
C36 C31 C32 120.9(4)
C36 C31 S1 119.4(4)
C32 C31 S1 119.7(3)
C31 C32 C33 118.3(5)
C31 C32 H32 120.9
C33 C32 H32 120.9
C34 C33 C32 122.0(6)
C34 C33 H33 119.0
C32 C33 H33 119.0
C35 C34 C33 118.7(5)
C35 C34 C37 120.8(7)
C33 C34 C37 120.5(7)
C34 C35 C36 121.4(5)
C34 C35 H35 119.3
C36 C35 H35 119.3
C31 C36 C35 118.7(5)
C31 C36 H36 120.6
C35 C36 H36 120.6
C34 C37 H37A 109.5
C34 C37 H37B 109.5
H37A C37 H37B 109.5
C34 C37 H37C 109.5
H37A C37 H37C 109.5
H37B C37 H37C 109.5

loop_
_geom_bond_atom_site_label_1
_geom_bond_atom_site_label_2
_geom_bond_distance
S1 O3 1.409(3)
S1 O2 1.412(3)
S1 N3 1.633(3)
S1 C31 1.752(4)
N1 C1 1.401(4)
N1 C15 1.410(4)
N1 O1 1.442(4)
N2 C1 1.272(4)
N2 C2 1.442(5)
N3 C15 1.417(4)
N3 C25 1.445(4)
O1 C2 1.443(5)
C1 C9 1.463(5)
C2 C3 1.483(4)
C2 H2 0.9800
C3 C4 1.3900
C3 C8 1.3900
C4 C5 1.3900
C4 H4 0.9300
C5 C6 1.3900
C5 H5 0.9300
C6 C7 1.3900
C6 H6 0.9300
C7 C8 1.3900
C7 H7 0.9300
C8 H8 0.9300
C9 C10 1.377(5)
C9 C14 1.380(5)
C10 C11 1.370(5)
C10 H10 0.9300
C11 C12 1.371(6)
C11 H11 0.9300
C12 C13 1.357(6)
C12 H12 0.9300
C13 C14 1.374(5)
C13 H13 0.9300
C14 H14 0.9300
C15 C16 1.313(4)
C16 C17 1.475(5)
C16 H16 0.9300
C17 C18 1.515(5)
C17 H17A 0.9700
C17 H17B 0.9700
C18 C19 1.496(4)
C18 H18A 0.9700
C18 H18B 0.9700
C19 C20 1.3900
C19 C24 1.3900
C20 C21 1.3900
C20 H20 0.9300
C21 C22 1.3900
C21 H21 0.9300
C22 C23 1.3900
C22 H22 0.9300
C23 C24 1.3900
C23 H23 0.9300
C24 H24 0.9300
C25 C26 1.368(5)
C25 C30 1.376(5)
C26 C27 1.386(5)
C26 H26 0.9300
C27 C28 1.363(5)
C27 H27 0.9300
C28 C29 1.371(5)
C28 H28 0.9300
C29 C30 1.351(5)
C29 H29 0.9300
C30 H30 0.9300
C31 C36 1.367(6)
C31 C32 1.367(6)
C32 C33 1.374(6)
C32 H32 0.9300
C33 C34 1.358(8)
C33 H33 0.9300
C34 C35 1.348(9)
C34 C37 1.511(8)
C35 C36 1.382(7)
C35 H35 0.9300
C36 H36 0.9300
C37 H37A 0.9600
C37 H37B 0.9600
C37 H37C 0.9600

loop_
_geom_hbond_atom_site_label_D
_geom_hbond_atom_site_label_H
_geom_hbond_atom_site_label_A
_geom_hbond_distance_DH
_geom_hbond_distance_HA
_geom_hbond_distance_DA
_geom_hbond_angle_DHA
_geom_hbond_site_symmetry_A
C26 H26 O1 0.93 2.43 3.058(5) 125.1 .
C32 H32 O2 0.93 2.66 3.239(5) 121.0 2_675
C26 H26 O1 0.93 2.43 3.058(5) 125.1 .
C26 H26 O1 0.93 2.43 3.058(5) 125.1 .
C32 H32 O2 0.93 2.66 3.239(5) 121.0 2_675
C26 H26 O1 0.93 2.43 3.058(5) 125.1 .

loop_
_geom_torsion_atom_site_label_1
_geom_torsion_atom_site_label_2
_geom_torsion_atom_site_label_3
_geom_torsion_atom_site_label_4
_geom_torsion
O3 S1 N3 C15 -161.3(2)
O2 S1 N3 C15 -31.5(3)
C31 S1 N3 C15 83.6(3)
O3 S1 N3 C25 27.1(3)
O2 S1 N3 C25 156.9(2)
C31 S1 N3 C25 -87.9(3)
C1 N1 O1 C2 8.2(4)
C15 N1 O1 C2 -125.7(3)
C2 N2 C1 N1 -2.4(4)
C2 N2 C1 C9 -176.7(3)
C15 N1 C1 N2 123.3(4)
O1 N1 C1 N2 -3.8(4)
C15 N1 C1 C9 -62.4(5)
O1 N1 C1 C9 170.5(3)
C1 N2 C2 O1 7.7(4)
C1 N2 C2 C3 126.5(3)
N1 O1 C2 N2 -9.8(4)
N1 O1 C2 C3 -130.9(3)
N2 C2 C3 C4 111.5(3)
O1 C2 C3 C4 -130.9(3)
N2 C2 C3 C8 -65.6(4)
O1 C2 C3 C8 52.0(4)
C8 C3 C4 C5 0.0
C2 C3 C4 C5 -177.2(3)
C3 C4 C5 C6 0.0
C4 C5 C6 C7 0.0
C5 C6 C7 C8 0.0
C6 C7 C8 C3 0.0
C4 C3 C8 C7 0.0
C2 C3 C8 C7 177.1(3)
N2 C1 C9 C10 165.0(4)
N1 C1 C9 C10 -8.8(5)
N2 C1 C9 C14 -15.0(5)
N1 C1 C9 C14 171.1(3)
C14 C9 C10 C11 1.0(6)
C1 C9 C10 C11 -179.1(4)
C9 C10 C11 C12 0.0(6)
C10 C11 C12 C13 -0.8(7)
C11 C12 C13 C14 0.4(7)
C12 C13 C14 C9 0.6(6)
C10 C9 C14 C13 -1.3(6)
C1 C9 C14 C13 178.7(3)
C1 N1 C15 C16 -3.3(5)
O1 N1 C15 C16 120.9(4)
C1 N1 C15 N3 171.7(3)
O1 N1 C15 N3 -64.2(3)
C25 N3 C15 C16 -79.9(4)
S1 N3 C15 C16 108.6(3)
C25 N3 C15 N1 105.1(3)
S1 N3 C15 N1 -66.4(3)
N1 C15 C16 C17 160.1(3)
N3 C15 C16 C17 -14.4(6)
C15 C16 C17 C18 -112.1(4)
C16 C17 C18 C19 -173.6(3)
C17 C18 C19 C20 -87.3(4)
C17 C18 C19 C24 93.0(4)
C24 C19 C20 C21 0.0
C18 C19 C20 C21 -179.7(3)
C19 C20 C21 C22 0.0
C20 C21 C22 C23 0.0
C21 C22 C23 C24 0.0
C22 C23 C24 C19 0.0
C20 C19 C24 C23 0.0
C18 C19 C24 C23 179.7(3)
C15 N3 C25 C26 -79.6(4)
S1 N3 C25 C26 91.9(3)
C15 N3 C25 C30 100.4(4)
S1 N3 C25 C30 -88.0(3)
C30 C25 C26 C27 -1.2(5)
N3 C25 C26 C27 178.9(3)
C25 C26 C27 C28 0.2(5)
C26 C27 C28 C29 0.4(6)
C27 C28 C29 C30 -0.1(6)
C28 C29 C30 C25 -0.9(6)
C26 C25 C30 C29 1.5(5)
N3 C25 C30 C29 -178.5(3)
O3 S1 C31 C36 -28.2(4)
O2 S1 C31 C36 -160.2(3)
N3 S1 C31 C36 85.8(3)
O3 S1 C31 C32 149.7(3)
O2 S1 C31 C32 17.8(4)
N3 S1 C31 C32 -96.3(3)
C36 C31 C32 C33 -0.9(6)
S1 C31 C32 C33 -178.8(4)
C31 C32 C33 C34 0.2(8)
C32 C33 C34 C35 0.2(9)
C32 C33 C34 C37 179.6(6)
C33 C34 C35 C36 0.0(9)
C37 C34 C35 C36 -179.4(6)
C32 C31 C36 C35 1.1(6)
S1 C31 C36 C35 179.0(4)
C34 C35 C36 C31 -0.7(8)
